data_7157916
loop_
_publ_author_name
'Pti\<cek, Lucija'
'Hok, Lucija'
'Grb\<ci\'c, Petra'
'Topi\'c, Filip'
'Cetina, Mario'
'Rissanen, Kari'
'Paveli\'c, Sandra Kraljevi\'c'
'Vianello, Robert'
'Racan\'e, Livio'

_publ_section_title
;
 Amidino substituted 2-aminophenols: biologically important building
 blocks for the amidino-functionalization of 2-substituted benzoxazoles.
;
_journal_issue 12
_journal_name_full 'Organic &amp; biomolecular chemistry'
_journal_page_first 2784
_journal_page_last 2793
_journal_paper_doi 10.1039/d1ob00235j
_journal_volume 19
_journal_year 2021
_chemical_formula_moiety 'C7 H11 N3 O, 2(Cl)'
_chemical_formula_sum 'C7 H11 Cl2 N3 O'
_chemical_formula_weight 224.09
_space_group_crystal_system monoclinic
_space_group_IT_number 14
_space_group_name_Hall '-P 2ybc'
_space_group_name_H-M_alt 'P 1 21/c 1'
_atom_sites_solution_hydrogens mixed
_atom_sites_solution_primary direct
_atom_sites_solution_secondary difmap
_audit_creation_method
;
Olex2 1.3
(compiled 2020.11.12 svn.r5f609507 for OlexSys, GUI svn.r6226)
;
_audit_update_record
;
2021-02-03 deposited with the CCDC.	2021-03-02 downloaded from the CCDC.
;
_cell_angle_alpha 90.0
_cell_angle_beta 93.014(6)
_cell_angle_gamma 90.0
_cell_formula_units_Z 4
_cell_length_a 4.4199(3)
_cell_length_b 11.7058(6)
_cell_length_c 20.2357(15)
_cell_measurement_reflns_used 1621
_cell_measurement_temperature 295(2)
_cell_measurement_theta_max 31.1540
_cell_measurement_theta_min 4.6040
_cell_volume 1045.52(12)
_computing_cell_refinement 'CrysAlisPro (Agilent Technologies, 2014)'
_computing_data_collection 'CrysAlisPro (Agilent Technologies, 2014)'
_computing_data_reduction 'CrysAlisPro (Agilent Technologies, 2014)'
_computing_publication_material 'OLEX2 (Dolomanov et al., 2009) & WinGX (Farrugia, 2012)'
_computing_structure_refinement 'SHELXL-2018/3 (Sheldrick, 2017)'
_computing_structure_solution 'SIR-2014 (Burla et al., 2015)'
_diffrn_ambient_temperature 295(2)
_diffrn_detector_area_resol_mean 16.3426
_diffrn_measured_fraction_theta_full 0.995
_diffrn_measured_fraction_theta_max 0.995
_diffrn_measurement_device_type 'Xcalibur, Sapphire3'
_diffrn_measurement_method '\w scans'
_diffrn_radiation_monochromator graphite
_diffrn_radiation_type MoK\a
_diffrn_radiation_wavelength 0.71073
_diffrn_reflns_av_unetI/netI 0.0379
_diffrn_reflns_Laue_measured_fraction_full 0.995
_diffrn_reflns_Laue_measured_fraction_max 0.995
_diffrn_reflns_limit_h_max 5
_diffrn_reflns_limit_h_min -5
_diffrn_reflns_limit_k_max 14
_diffrn_reflns_limit_k_min -14
_diffrn_reflns_limit_l_max 24
_diffrn_reflns_limit_l_min -1
_diffrn_reflns_number 1892
_diffrn_reflns_point_group_measured_fraction_full 0.995
_diffrn_reflns_point_group_measured_fraction_max 0.995
_diffrn_reflns_theta_full 25.242
_diffrn_reflns_theta_max 25.250
_diffrn_reflns_theta_min 4.394
_diffrn_source 'Enhance (Mo) X-ray Source'
_exptl_absorpt_coefficient_mu 0.587
_exptl_absorpt_correction_T_max 1.00000
_exptl_absorpt_correction_T_min 0.68923
_exptl_absorpt_correction_type multi-scan
_exptl_absorpt_process_details
;
CrysAlisPro, Agilent Technologies,
Version 1.171.37.35 (release 13-08-2014 CrysAlis171 .NET)
(compiled Aug 13 2014,18:06:01)
Empirical absorption correction using spherical harmonics,
 implemented in SCALE3 ABSPACK scaling algorithm.
;
_exptl_crystal_colour colourless
_exptl_crystal_density_diffrn 1.424
_exptl_crystal_description prism
_exptl_crystal_F_000 464
_exptl_crystal_recrystallization_method 'Re-crystallisation from solvent: ethanol'
_exptl_crystal_size_max 0.614
_exptl_crystal_size_mid 0.142
_exptl_crystal_size_min 0.094
_refine_diff_density_max 0.282
_refine_diff_density_min -0.193
_refine_diff_density_rms 0.051
_refine_ls_extinction_method none
_refine_ls_goodness_of_fit_ref 1.066
_refine_ls_hydrogen_treatment mixed
_refine_ls_matrix_type full
_refine_ls_number_parameters 130
_refine_ls_number_reflns 1892
_refine_ls_number_restraints 0
_refine_ls_restrained_S_all 1.066
_refine_ls_R_factor_all 0.0472
_refine_ls_R_factor_gt 0.0376
_refine_ls_shift/su_max 0.001
_refine_ls_shift/su_mean 0.000
_refine_ls_structure_factor_coef Fsqd
_refine_ls_weighting_details 'w=1/[\s^2^(Fo^2^)+(0.0499P)^2^+0.0144P] where P=(Fo^2^+2Fc^2^)/3'
_refine_ls_weighting_scheme calc
_refine_ls_wR_factor_gt 0.0908
_refine_ls_wR_factor_ref 0.0966
_reflns_Friedel_coverage 0.000
_reflns_number_gt 1596
_reflns_number_total 1892
_reflns_threshold_expression 'I > 2\s(I)'
_cod_data_source_file d1ob00235j3.cif
_cod_data_source_block 8g_295K
_cod_depositor_comments 'Adding full bibliography for 7157911--7157921.cif.'
_cod_original_cell_volume 1045.51(12)
_cod_database_code 7157916
_shelx_shelxl_version_number 2018/3
_shelx_space_group_comment
;
The symmetry employed for this shelxl refinement is uniquely defined
by the following loop, which should always be used as a source of
symmetry information in preference to the above space-group names.
They are only intended as comments.
;
_olex2_refinement_description
;
1. Twinned data refinement
 Scales: 0.8831(15)
 0.1169(15)
2. Fixed Uiso
 At 1.2 times of:
  All C(H) groups
3.a Aromatic/amide H refined with riding coordinates:
 C3(H3), C5(H5), C6(H6)
3.b X=CH2 refined with riding coordinates:
 N2(H2A,H2B), N3(H3A,H3B)
3.c Idealised Me refined as rotating group:
 N1(H1A,H1B,H1C)
3.d Idealised tetrahedral OH refined as rotating group:
 O1(H1)
;
_olex2_submission_special_instructions 'No special instructions were received'

loop_
_space_group_symop_operation_xyz
'x, y, z'
'-x, y+1/2, -z+1/2'
'-x, -y, -z'
'x, -y-1/2, z-1/2'

loop_
_atom_site_label
_atom_site_type_symbol
_atom_site_fract_x
_atom_site_fract_y
_atom_site_fract_z
_atom_site_U_iso_or_equiv
_atom_site_adp_type
_atom_site_occupancy
_atom_site_site_symmetry_order
_atom_site_calc_flag
_atom_site_refinement_flags_posn
_atom_site_refinement_flags_adp
_atom_site_refinement_flags_occupancy
_atom_site_disorder_assembly
_atom_site_disorder_group
O1 O 0.5821(4) 0.02966(14) 0.72518(9) 0.0423(5) Uani 1 1 d . . . . .
H1 H 0.517906 -0.004241 0.691861 0.051(9) Uiso 1 1 calc R . . . .
N1 N 0.7691(5) 0.17113(17) 0.82402(10) 0.0365(5) Uani 1 1 d . . . . .
H1A H 0.914710 0.133380 0.846877 0.053(8) Uiso 1 1 calc R . . . .
H1B H 0.599705 0.129874 0.822441 0.067(10) Uiso 1 1 calc R . . . .
H1C H 0.736035 0.237650 0.843684 0.067(10) Uiso 1 1 calc R . . . .
N2 N 1.2375(5) 0.15124(18) 0.52938(11) 0.0446(6) Uani 1 1 d . . . . .
H2A H 1.295445 0.159862 0.489780 0.080(11) Uiso 1 1 calc R . . . .
H2B H 1.237661 0.084401 0.547032 0.045(8) Uiso 1 1 calc R . . . .
N3 N 1.1450(6) 0.34294(19) 0.53796(12) 0.0539(6) Uani 1 1 d . . . . .
H3A H 1.201811 0.353944 0.498461 0.066(10) Uiso 1 1 calc R . . . .
H3B H 1.085781 0.399676 0.560989 0.091(13) Uiso 1 1 calc R . . . .
C1 C 0.8622(5) 0.19157(19) 0.75693(11) 0.0304(5) Uani 1 1 d . . . . .
C2 C 0.7689(5) 0.11577(18) 0.70773(12) 0.0300(5) Uani 1 1 d . . . . .
C3 C 0.8669(5) 0.13112(19) 0.64479(12) 0.0321(5) Uani 1 1 d . . . . .
H3 H 0.810907 0.079421 0.611456 0.034(6) Uiso 1 1 calc R . . . .
C4 C 1.0494(5) 0.22385(18) 0.63122(11) 0.0310(5) Uani 1 1 d . . . . .
C5 C 1.1406(5) 0.3007(2) 0.68069(12) 0.0374(6) Uani 1 1 d . . . . .
H5 H 1.263488 0.362559 0.671534 0.045 Uiso 1 1 calc R U . . .
C6 C 1.0445(5) 0.2830(2) 0.74400(12) 0.0369(6) Uani 1 1 d . . . . .
H6 H 1.103677 0.333240 0.777849 0.044 Uiso 1 1 calc R U . . .
C7 C 1.1486(5) 0.2402(2) 0.56293(12) 0.0350(6) Uani 1 1 d . . . . .
Cl1 Cl 0.36423(14) 0.89725(5) 0.60053(3) 0.0434(2) Uani 1 1 d . . . . .
Cl2 Cl 0.72141(14) 0.54104(5) 0.60147(3) 0.0435(2) Uani 1 1 d . . . . .

loop_
_atom_site_aniso_label
_atom_site_aniso_U_11
_atom_site_aniso_U_22
_atom_site_aniso_U_33
_atom_site_aniso_U_23
_atom_site_aniso_U_13
_atom_site_aniso_U_12
O1 0.0531(10) 0.0390(10) 0.0357(11) -0.0028(8) 0.0102(9) -0.0146(8)
N1 0.0470(12) 0.0336(11) 0.0299(12) 0.0000(9) 0.0105(10) 0.0021(10)
N2 0.0653(14) 0.0401(13) 0.0297(13) 0.0033(10) 0.0145(11) 0.0079(11)
N3 0.0924(18) 0.0377(13) 0.0337(14) 0.0047(11) 0.0231(13) 0.0024(12)
C1 0.0383(12) 0.0286(12) 0.0250(13) 0.0012(10) 0.0076(10) 0.0051(10)
C2 0.0330(11) 0.0253(11) 0.0321(13) 0.0016(10) 0.0048(10) -0.0001(9)
C3 0.0391(12) 0.0287(12) 0.0287(13) -0.0030(10) 0.0022(10) 0.0003(10)
C4 0.0384(12) 0.0303(12) 0.0247(13) 0.0012(10) 0.0043(10) 0.0029(10)
C5 0.0490(14) 0.0295(12) 0.0342(15) -0.0012(11) 0.0079(11) -0.0053(11)
C6 0.0488(14) 0.0338(13) 0.0282(14) -0.0065(11) 0.0050(11) -0.0053(11)
C7 0.0413(13) 0.0349(13) 0.0291(14) 0.0009(11) 0.0054(11) 0.0005(11)
Cl1 0.0604(4) 0.0342(3) 0.0367(4) -0.0011(3) 0.0115(3) -0.0053(3)
Cl2 0.0502(4) 0.0442(4) 0.0370(4) -0.0036(3) 0.0120(3) 0.0010(3)

loop_
_atom_type_symbol
_atom_type_description
_atom_type_scat_dispersion_real
_atom_type_scat_dispersion_imag
_atom_type_scat_source
C C 0.0033 0.0016 'International Tables Vol C Tables 4.2.6.8 and 6.1.1.4'
H H 0.0000 0.0000 'International Tables Vol C Tables 4.2.6.8 and 6.1.1.4'
N N 0.0061 0.0033 'International Tables Vol C Tables 4.2.6.8 and 6.1.1.4'
O O 0.0106 0.0060 'International Tables Vol C Tables 4.2.6.8 and 6.1.1.4'
Cl Cl 0.1484 0.1585 'International Tables Vol C Tables 4.2.6.8 and 6.1.1.4'

loop_
_geom_angle_atom_site_label_1
_geom_angle_atom_site_label_2
_geom_angle_atom_site_label_3
_geom_angle
_geom_angle_site_symmetry_1
_geom_angle_site_symmetry_3
_geom_angle_publ_flag
C2 O1 H1 109.5 . . ?
H1A N1 H1B 109.5 . . ?
H1A N1 H1C 109.5 . . ?
H1B N1 H1C 109.5 . . ?
C1 N1 H1A 109.5 . . ?
C1 N1 H1B 109.5 . . ?
C1 N1 H1C 109.5 . . ?
H2A N2 H2B 120.0 . . ?
C7 N2 H2A 120.0 . . ?
C7 N2 H2B 120.0 . . ?
H3A N3 H3B 120.0 . . ?
C7 N3 H3A 120.0 . . ?
C7 N3 H3B 120.0 . . ?
C2 C1 N1 118.5(2) . . ?
C6 C1 N1 120.1(2) . . ?
C6 C1 C2 121.3(2) . . ?
O1 C2 C1 116.8(2) . . ?
O1 C2 C3 124.1(2) . . ?
C3 C2 C1 119.1(2) . . ?
C2 C3 H3 120.0 . . ?
C2 C3 C4 119.9(2) . . ?
C4 C3 H3 120.0 . . ?
C3 C4 C5 120.9(2) . . ?
C3 C4 C7 119.2(2) . . ?
C5 C4 C7 119.9(2) . . ?
C4 C5 H5 120.7 . . ?
C6 C5 C4 118.5(2) . . ?
C6 C5 H5 120.7 . . ?
C1 C6 C5 120.3(2) . . ?
C1 C6 H6 119.9 . . ?
C5 C6 H6 119.9 . . ?
N2 C7 C4 119.3(2) . . ?
N3 C7 N2 121.9(2) . . ?
N3 C7 C4 118.8(2) . . ?

loop_
_geom_bond_atom_site_label_1
_geom_bond_atom_site_label_2
_geom_bond_distance
_geom_bond_site_symmetry_2
_geom_bond_publ_flag
O1 H1 0.8200 . ?
O1 C2 1.361(3) . ?
N1 H1A 0.8900 . ?
N1 H1B 0.8900 . ?
N1 H1C 0.8900 . ?
N1 C1 1.459(3) . ?
N2 H2A 0.8600 . ?
N2 H2B 0.8600 . ?
N2 C7 1.314(3) . ?
N3 H3A 0.8600 . ?
N3 H3B 0.8600 . ?
N3 C7 1.304(3) . ?
C1 C2 1.380(3) . ?
C1 C6 1.373(3) . ?
C2 C3 1.379(3) . ?
C3 H3 0.9300 . ?
C3 C4 1.388(3) . ?
C4 C5 1.389(3) . ?
C4 C7 1.484(3) . ?
C5 H5 0.9300 . ?
C5 C6 1.386(3) . ?
C6 H6 0.9300 . ?

loop_
_geom_torsion_atom_site_label_1
_geom_torsion_atom_site_label_2
_geom_torsion_atom_site_label_3
_geom_torsion_atom_site_label_4
_geom_torsion
_geom_torsion_site_symmetry_1
_geom_torsion_site_symmetry_2
_geom_torsion_site_symmetry_3
_geom_torsion_site_symmetry_4
_geom_torsion_publ_flag
O1 C2 C3 C4 177.8(2) . . . . ?
N1 C1 C2 O1 3.2(3) . . . . ?
N1 C1 C2 C3 -177.00(19) . . . . ?
N1 C1 C6 C5 178.1(2) . . . . ?
C1 C2 C3 C4 -1.9(3) . . . . ?
C2 C1 C6 C5 -0.4(4) . . . . ?
C2 C3 C4 C5 1.4(3) . . . . ?
C2 C3 C4 C7 -179.0(2) . . . . ?
C3 C4 C5 C6 -0.2(4) . . . . ?
C3 C4 C7 N2 -42.2(3) . . . . ?
C3 C4 C7 N3 137.8(2) . . . . ?
C4 C5 C6 C1 -0.3(4) . . . . ?
C5 C4 C7 N2 137.5(2) . . . . ?
C5 C4 C7 N3 -42.5(3) . . . . ?
C6 C1 C2 O1 -178.3(2) . . . . ?
C6 C1 C2 C3 1.5(3) . . . . ?
C7 C4 C5 C6 -179.9(2) . . . . ?

loop_
_twin_individual_id
_twin_individual_mass_fraction_refined
1 0.8831(15)
2 0.1169(15)
